data_7023393
loop_
_publ_author_name
'Nishio, Masaki'
'Motokawa, Natsuko'
'Takemura, Miho'
'Miyasaka, Hitoshi'

_publ_section_title
;
 Modification of charge transfer in a two-dimensional donor/acceptor
 framework by the insertion of another donor-type molecule into
 electronegative interlayer pockets.
;
_journal_issue 45
_journal_name_full 'Dalton transactions (Cambridge, England : 2003)'
_journal_page_first 15898
_journal_page_last 15901
_journal_paper_doi 10.1039/c3dt51271a
_journal_volume 42
_journal_year 2013
_chemical_formula_moiety 'C65 H26 Cl10 F28 N4 O16 Ru4'
_chemical_formula_sum 'C65 H26 Cl10 F28 N4 O16 Ru4'
_chemical_formula_weight 2409.70
_space_group_IT_number 11
_symmetry_cell_setting monoclinic
_symmetry_Int_Tables_number 11
_symmetry_space_group_name_Hall '-P 2yb'
_symmetry_space_group_name_H-M 'P 1 21/m 1'
_atom_sites_solution_hydrogens geom
_atom_sites_solution_primary direct
_atom_sites_solution_secondary difmap
_cell_angle_alpha 90.0000
_cell_angle_beta 99.418(7)
_cell_angle_gamma 90.0000
_cell_formula_units_Z 2
_cell_length_a 9.895(4)
_cell_length_b 21.386(7)
_cell_length_c 20.452(7)
_cell_measurement_reflns_used 10151
_cell_measurement_temperature 103
_cell_measurement_theta_max 27.54
_cell_measurement_theta_min 3.03
_cell_volume 4270(3)
_computing_cell_refinement CrystalClear
_computing_data_collection 'CrystalClear (Rigaku Inc., 2008)'
_computing_data_reduction CrystalClear
_computing_molecular_graphics 'CrystalStructure 4.0'
_computing_publication_material 'CrystalStructure 4.0 (Rigaku, 2010)'
_computing_structure_refinement 'SHELXL97 (Sheldrick, 2008)'
_computing_structure_solution 'SHELXS97 (Sheldrick, 2008)'
_diffrn_ambient_temperature 103
_diffrn_detector_area_resol_mean 7.314
_diffrn_measured_fraction_theta_full 0.985
_diffrn_measured_fraction_theta_max 0.985
_diffrn_measurement_device_type 'Rigaku Saturn70'
_diffrn_measurement_method \w
_diffrn_radiation_type 'Mo K\a'
_diffrn_radiation_wavelength 0.71075
_diffrn_reflns_av_R_equivalents 0.0641
_diffrn_reflns_limit_h_max 11
_diffrn_reflns_limit_h_min -11
_diffrn_reflns_limit_k_max 25
_diffrn_reflns_limit_k_min -22
_diffrn_reflns_limit_l_max 22
_diffrn_reflns_limit_l_min -24
_diffrn_reflns_number 27872
_diffrn_reflns_theta_full 25.00
_diffrn_reflns_theta_max 25.00
_diffrn_standards_number 0
_exptl_absorpt_coefficient_mu 1.131
_exptl_absorpt_correction_T_max 0.924
_exptl_absorpt_correction_T_min 0.795
_exptl_absorpt_correction_type multi-scan
_exptl_absorpt_process_details 'REQAB (Rigaku, 1998)'
_exptl_crystal_colour darkgreen
_exptl_crystal_density_diffrn 1.874
_exptl_crystal_density_method 'not measured'
_exptl_crystal_description prism
_exptl_crystal_F_000 2340.00
_exptl_crystal_size_max 0.153
_exptl_crystal_size_mid 0.145
_exptl_crystal_size_min 0.070
_refine_diff_density_max 3.680
_refine_diff_density_min -1.300
_refine_ls_extinction_method none
_refine_ls_goodness_of_fit_ref 1.064
_refine_ls_hydrogen_treatment constr
_refine_ls_number_parameters 647
_refine_ls_number_reflns 7633
_refine_ls_number_restraints 349
_refine_ls_R_factor_gt 0.0945
_refine_ls_shift/su_max 0.000
_refine_ls_structure_factor_coef Fsqd
_refine_ls_weighting_details 'w = 1/[\s^2^(Fo^2^)+(0.1246P)^2^+75.3887P] where P=(Fo^2^+2Fc^2^)/3'
_refine_ls_weighting_scheme calc
_refine_ls_wR_factor_ref 0.2739
_reflns_number_gt 5218
_reflns_number_total 7634
_reflns_threshold_expression F^2^>2.0\s(F^2^)
_cod_data_source_file c3dt51271a.txt
_cod_data_source_block '_Ru2-CF3CO2-TCNQF4-pyrene_2'
_cod_database_code 7023393

loop_
_symmetry_equiv_pos_site_id
_symmetry_equiv_pos_as_xyz
1 +X,+Y,+Z
2 -X,1/2+Y,-Z
3 -X,-Y,-Z
4 +X,1/2-Y,+Z

loop_
_atom_site_label
_atom_site_type_symbol
_atom_site_fract_x
_atom_site_fract_y
_atom_site_fract_z
_atom_site_U_iso_or_equiv
_atom_site_adp_type
_atom_site_occupancy
_atom_site_symmetry_multiplicity
_atom_site_calc_flag
_atom_site_refinement_flags
Ru(1) Ru 0.97441(9) 0.55017(4) 0.48209(4) 0.0265(3) Uani 1.0 4 d .
Ru(2) Ru 0.50782(9) 0.55222(4) 0.01164(4) 0.0221(3) Uani 1.0 4 d .
Cl(1) Cl 0.730(3) 0.2500 0.4295(10) 0.111(6) Uani 0.5000 2 d .
Cl(2) Cl 1.154(3) 0.2500 0.4088(10) 0.195(17) Uani 0.5000 2 d .
Cl(3) Cl 0.8321(15) 0.3284(5) 0.3300(5) 0.080(4) Uani 0.5000 4 d .
Cl(4) Cl 0.9333(19) 0.3162(8) 0.3098(8) 0.127(6) Uani 0.5000 4 d .
Cl(5) Cl 1.0052(12) 0.3220(6) 0.1870(6) 0.091(3) Uani 0.5000 4 d .
Cl(6) Cl 0.9978(13) 0.2955(5) 0.1141(7) 0.103(4) Uani 0.5000 4 d .
Cl(7) Cl 0.8530(7) 0.3285(4) 0.0341(4) 0.0484(16) Uani 0.5000 4 d .
Cl(8) Cl 0.6814(12) 0.2741(4) 0.0660(6) 0.086(3) Uani 0.5000 4 d .
Cl(9) Cl -0.3718(10) 0.6818(4) -0.1226(5) 0.072(3) Uani 0.5000 4 d .
Cl(10) Cl 1.139(3) 0.2500 0.3695(11) 0.136(10) Uani 0.5000 2 d .
Cl(11) Cl -0.430(3) 0.6848(14) -0.2714(14) 0.235(13) Uani 0.5000 4 d .
Cl(12) Cl 0.8418(19) 0.2500 0.4392(7) 0.079(4) Uani 0.5000 2 d .
F(1) F 0.5704(11) 0.3920(7) 0.4379(7) 0.122(4) Uani 1.0 4 d .
F(2) F 0.5154(12) 0.4847(7) 0.4295(8) 0.122(4) Uani 1.0 4 d .
F(3) F 0.5877(12) 0.4471(8) 0.3523(7) 0.125(4) Uani 1.0 4 d .
F(4) F 0.9292(9) 0.5421(5) 0.7216(4) 0.063(3) Uani 1.0 4 d .
F(5) F 0.7563(10) 0.5881(4) 0.6638(5) 0.067(3) Uani 1.0 4 d .
F(6) F 0.7496(9) 0.4908(4) 0.6812(5) 0.058(2) Uani 1.0 4 d .
F(7) F 0.1876(10) 0.5024(5) 0.1529(5) 0.069(3) Uani 1.0 4 d .
F(8) F 0.0587(9) 0.5316(4) 0.0643(5) 0.062(2) Uani 1.0 4 d .
F(9) F 0.0900(9) 0.4346(4) 0.0810(6) 0.068(3) Uani 1.0 4 d .
F(10) F 0.8711(17) 0.4706(8) 0.1727(7) 0.133(4) Uani 1.0 4 d .
F(11) F 0.7319(16) 0.4995(5) 0.2260(5) 0.118(4) Uani 1.0 4 d .
F(12) F 0.7348(15) 0.4049(5) 0.2015(5) 0.110(4) Uani 1.0 4 d .
F(13) F 0.7717(6) 0.6388(3) 0.3122(3) 0.0190(12) Uani 1.0 4 d .
F(14) F 0.6595(6) 0.6388(3) 0.1860(3) 0.0172(11) Uani 1.0 4 d .
O(1) O 0.7830(8) 0.5203(4) 0.4384(4) 0.0335(19) Uani 1.0 4 d .
O(2) O 0.8318(9) 0.4220(4) 0.4746(4) 0.0317(18) Uani 1.0 4 d .
O(3) O 0.8961(8) 0.5687(4) 0.5669(4) 0.0301(18) Uani 1.0 4 d .
O(4) O 0.9455(9) 0.4700(4) 0.6034(4) 0.0307(18) Uani 1.0 4 d .
O(5) O 0.3320(8) 0.5462(3) 0.0546(4) 0.0301(18) Uani 1.0 4 d .
O(6) O 0.3159(8) 0.4434(3) 0.0309(4) 0.0258(16) Uani 1.0 4 d .
O(7) O 0.6256(9) 0.5308(4) 0.1019(4) 0.0335(19) Uani 1.0 4 d .
O(8) O 0.6067(8) 0.4276(3) 0.0799(4) 0.0297(18) Uani 1.0 4 d .
N(1) N 0.9142(9) 0.6499(4) 0.4500(4) 0.0206(16) Uani 1.0 4 d .
N(2) N 0.5335(9) 0.6530(4) 0.0413(4) 0.0194(16) Uani 1.0 4 d .
C(1) C 0.7531(13) 0.4631(6) 0.4441(6) 0.039(3) Uani 1.0 4 d .
C(2) C 0.612(2) 0.4421(13) 0.4136(13) 0.105(4) Uani 1.0 4 d .
C(3) C 0.8963(12) 0.5230(5) 0.6068(6) 0.030(3) Uani 1.0 4 d .
C(4) C 0.8337(15) 0.5374(7) 0.6707(7) 0.048(3) Uani 1.0 4 d .
C(5) C 0.2797(12) 0.4925(6) 0.0550(6) 0.031(3) Uani 1.0 4 d .
C(6) C 0.1525(16) 0.4890(8) 0.0892(9) 0.058(3) Uani 1.0 4 d .
C(7) C 0.6474(14) 0.4745(5) 0.1151(6) 0.036(3) Uani 1.0 4 d .
C(8) C 0.732(3) 0.4602(10) 0.1811(10) 0.105(4) Uani 1.0 4 d .
C(9) C 0.8779(10) 0.6931(5) 0.4204(5) 0.0184(16) Uani 1.0 4 d .
C(10) C 0.8387(13) 0.7500 0.3841(7) 0.0160(18) Uani 1.0 2 d .
C(11) C 0.7800(12) 0.7500 0.3186(7) 0.0145(18) Uani 1.0 2 d .
C(12) C 0.7445(9) 0.6926(4) 0.2820(5) 0.0154(15) Uani 1.0 4 d .
C(13) C 0.6881(9) 0.6936(4) 0.2172(5) 0.0136(14) Uani 1.0 4 d .
C(14) C 0.6539(12) 0.7500 0.1790(6) 0.0126(18) Uani 1.0 2 d .
C(15) C 0.5968(13) 0.7500 0.1149(6) 0.0145(18) Uani 1.0 2 d .
C(16) C 0.5633(10) 0.6943(4) 0.0756(5) 0.0167(16) Uani 1.0 4 d .
C(17) C 0.5659(19) 0.7500 0.4579(11) 0.054(3) Uani 1.0 2 d .
C(18) C 0.5416(13) 0.8042(8) 0.4276(7) 0.050(3) Uani 1.0 4 d .
C(19) C 0.4838(12) 0.8082(7) 0.3582(7) 0.0412(18) Uani 1.0 4 d .
C(20) C 0.4558(12) 0.8644(6) 0.3234(7) 0.0404(19) Uani 1.0 4 d .
C(21) C 0.4003(11) 0.8647(6) 0.2608(7) 0.0373(18) Uani 1.0 4 d .
C(22) C 0.3674(11) 0.8072(6) 0.2231(6) 0.0318(17) Uani 1.0 4 d .
C(23) C 0.3966(14) 0.7500 0.2575(8) 0.030(2) Uani 1.0 2 d .
C(24) C 0.4549(15) 0.7500 0.3246(9) 0.034(2) Uani 1.0 2 d .
C(25) C 0.3073(11) 0.8056(6) 0.1554(7) 0.037(2) Uani 1.0 4 d .
C(26) C 0.2795(16) 0.7500 0.1228(10) 0.041(3) Uani 1.0 2 d .
C(27) C 0.1571(17) 0.7500 0.3743(10) 0.045(3) Uani 1.0 2 d .
C(28) C 0.1296(12) 0.8056(7) 0.3420(7) 0.042(2) Uani 1.0 4 d .
C(29) C 0.0671(11) 0.8079(6) 0.2740(7) 0.0354(17) Uani 1.0 4 d .
C(30) C 0.0331(12) 0.8653(6) 0.2398(7) 0.0400(19) Uani 1.0 4 d .
C(31) C -0.0227(12) 0.8650(7) 0.1754(7) 0.0424(19) Uani 1.0 4 d .
C(32) C -0.0518(12) 0.8075(7) 0.1382(7) 0.0410(18) Uani 1.0 4 d .
C(33) C -0.0228(15) 0.7500 0.1734(9) 0.034(2) Uani 1.0 2 d .
C(34) C 0.0368(14) 0.7500 0.2401(9) 0.031(2) Uani 1.0 2 d .
C(35) C -0.1102(13) 0.8040(8) 0.0713(8) 0.051(3) Uani 1.0 4 d .
C(36) C -0.1337(19) 0.7500 0.0401(11) 0.056(3) Uani 1.0 2 d .
C(37) C 0.939(5) 0.2828(11) 0.3901(15) 0.188(19) Uani 1.0 4 d .
C(38) C 0.894(3) 0.2500 0.1491(16) 0.110(12) Uani 1.0 2 d .
C(39) C 0.780(3) 0.2897(10) 0.0931(11) 0.025(5) Uiso 0.5000 4 d .
C(40) C -0.401(4) 0.616(4) -0.2102(18) 0.13(3) Uani 0.5000 4 d .
H(1) H 0.6027 0.7500 0.5038 0.0653 Uiso 1.0 2 calc R
H(2) H 0.5628 0.8416 0.4521 0.0595 Uiso 1.0 4 calc R
H(3) H 0.4775 0.9030 0.3457 0.0484 Uiso 1.0 4 calc R
H(4) H 0.3807 0.9037 0.2391 0.0447 Uiso 1.0 4 calc R
H(5) H 0.2860 0.8437 0.1322 0.0444 Uiso 1.0 4 calc R
H(6) H 0.2406 0.7500 0.0771 0.0486 Uiso 1.0 2 calc R
H(7) H 0.1960 0.7500 0.4199 0.0540 Uiso 1.0 2 calc R
H(8) H 0.1526 0.8436 0.3653 0.0499 Uiso 1.0 4 calc R
H(9) H 0.0501 0.9039 0.2627 0.0480 Uiso 1.0 4 calc R
H(10) H -0.0438 0.9038 0.1535 0.0509 Uiso 1.0 4 calc R
H(11) H -0.1336 0.8417 0.0474 0.0615 Uiso 1.0 4 calc R
H(12) H -0.1685 0.7500 -0.0060 0.0666 Uiso 1.0 2 calc R

loop_
_atom_site_aniso_label
_atom_site_aniso_U_11
_atom_site_aniso_U_22
_atom_site_aniso_U_33
_atom_site_aniso_U_12
_atom_site_aniso_U_13
_atom_site_aniso_U_23
Ru(1) 0.0358(6) 0.0174(5) 0.0233(5) -0.0009(4) -0.0043(4) 0.0077(4)
Ru(2) 0.0341(5) 0.0108(5) 0.0200(5) 0.0021(4) 0.0008(4) -0.0048(3)
Cl(1) 0.18(2) 0.059(10) 0.100(13) 0.0000 0.032(15) 0.0000
Cl(2) 0.17(3) 0.37(5) 0.055(11) 0.0000 0.030(14) 0.0000
Cl(3) 0.130(10) 0.049(5) 0.049(5) 0.012(6) -0.017(6) 0.006(4)
Cl(4) 0.159(14) 0.096(10) 0.101(10) -0.054(10) -0.051(10) 0.047(8)
Cl(5) 0.088(7) 0.090(8) 0.095(7) -0.016(6) 0.011(6) -0.022(6)
Cl(6) 0.102(8) 0.070(7) 0.147(11) -0.019(6) 0.043(8) -0.002(7)
Cl(7) 0.051(4) 0.047(4) 0.048(4) -0.012(3) 0.013(3) -0.002(3)
Cl(8) 0.109(8) 0.049(5) 0.101(7) 0.038(5) 0.016(6) 0.008(5)
Cl(9) 0.086(6) 0.056(5) 0.075(6) -0.007(5) 0.012(5) 0.026(5)
Cl(10) 0.21(3) 0.068(11) 0.102(15) 0.0000 -0.058(17) 0.0000
Cl(11) 0.19(2) 0.27(3) 0.24(3) -0.031(19) 0.015(19) -0.17(3)
Cl(12) 0.103(12) 0.073(10) 0.063(8) 0.0000 0.019(9) 0.0000
F(1) 0.061(6) 0.118(8) 0.165(9) -0.047(6) -0.044(6) 0.055(7)
F(2) 0.058(6) 0.129(8) 0.166(9) -0.025(6) -0.021(7) 0.011(8)
F(3) 0.072(6) 0.178(10) 0.109(7) -0.060(7) -0.037(6) 0.019(7)
F(4) 0.054(5) 0.093(6) 0.040(4) -0.004(4) 0.003(4) -0.005(5)
F(5) 0.091(6) 0.052(5) 0.066(5) 0.031(5) 0.032(5) 0.025(4)
F(6) 0.060(5) 0.053(5) 0.067(5) -0.003(4) 0.032(4) 0.005(4)
F(7) 0.070(6) 0.085(6) 0.059(5) -0.011(5) 0.032(4) 0.001(5)
F(8) 0.048(5) 0.054(5) 0.089(6) 0.013(4) 0.029(4) -0.010(5)
F(9) 0.062(5) 0.045(4) 0.108(6) -0.009(4) 0.047(5) -0.009(5)
F(10) 0.147(9) 0.126(9) 0.100(7) -0.012(7) -0.054(7) 0.029(7)
F(11) 0.205(10) 0.065(6) 0.055(6) 0.026(7) -0.061(6) -0.004(5)
F(12) 0.184(9) 0.040(5) 0.074(6) -0.010(6) -0.072(7) 0.024(5)
F(13) 0.021(3) 0.010(3) 0.024(3) 0.000(2) 0.000(3) 0.003(3)
F(14) 0.021(3) 0.003(3) 0.026(3) 0.001(2) 0.001(3) -0.003(2)
O(1) 0.043(5) 0.020(4) 0.033(5) 0.007(4) -0.010(4) 0.009(4)
O(2) 0.048(5) 0.010(4) 0.033(5) -0.004(4) -0.002(4) 0.006(4)
O(3) 0.047(5) 0.018(4) 0.024(4) 0.003(4) 0.002(4) 0.008(4)
O(4) 0.047(5) 0.010(4) 0.034(5) 0.007(4) 0.005(4) 0.005(3)
O(5) 0.045(5) 0.006(4) 0.041(5) 0.002(3) 0.015(4) -0.006(3)
O(6) 0.033(4) 0.009(4) 0.036(5) -0.000(3) 0.010(4) -0.004(3)
O(7) 0.057(6) 0.012(4) 0.028(4) -0.005(4) -0.005(4) -0.005(4)
O(8) 0.047(5) 0.005(4) 0.036(5) 0.001(3) 0.004(4) 0.007(3)
N(1) 0.026(4) 0.015(4) 0.020(4) -0.002(3) 0.001(3) -0.001(3)
N(2) 0.025(4) 0.011(4) 0.021(4) 0.005(3) 0.000(3) -0.005(3)
C(1) 0.046(7) 0.026(7) 0.039(7) -0.006(6) -0.008(6) 0.011(6)
C(2) 0.045(6) 0.125(9) 0.128(8) -0.037(6) -0.033(7) 0.039(8)
C(3) 0.039(7) 0.022(6) 0.028(6) 0.000(5) 0.002(5) 0.006(5)
C(4) 0.055(6) 0.047(5) 0.044(5) 0.010(4) 0.017(5) 0.016(5)
C(5) 0.033(6) 0.028(7) 0.033(6) 0.001(5) 0.011(5) -0.003(5)
C(6) 0.056(6) 0.048(5) 0.075(6) -0.000(5) 0.030(5) -0.007(5)
C(7) 0.053(8) 0.013(6) 0.041(7) 0.007(5) 0.004(6) 0.003(5)
C(8) 0.164(9) 0.058(6) 0.068(6) -0.009(7) -0.059(7) 0.011(5)
C(9) 0.020(4) 0.014(4) 0.021(4) -0.001(3) 0.003(3) 0.002(3)
C(10) 0.017(4) 0.011(4) 0.021(4) 0.0000 0.004(4) 0.0000
C(11) 0.013(4) 0.010(4) 0.021(4) 0.0000 0.006(4) 0.0000
C(12) 0.014(3) 0.010(3) 0.023(3) -0.001(3) 0.006(3) 0.002(3)
C(13) 0.015(3) 0.006(3) 0.021(3) -0.000(3) 0.006(3) -0.000(3)
C(14) 0.014(4) 0.005(4) 0.020(4) 0.0000 0.008(4) 0.0000
C(15) 0.017(4) 0.006(4) 0.021(4) 0.0000 0.005(4) 0.0000
C(16) 0.021(4) 0.009(4) 0.020(4) 0.004(3) 0.003(3) -0.000(3)
C(17) 0.031(6) 0.081(7) 0.054(6) 0.0000 0.017(6) 0.0000
C(18) 0.027(4) 0.071(6) 0.053(5) 0.002(4) 0.016(4) -0.012(4)
C(19) 0.022(4) 0.053(4) 0.053(4) 0.001(3) 0.016(4) -0.011(3)
C(20) 0.022(4) 0.041(4) 0.062(4) 0.003(4) 0.019(4) -0.014(4)
C(21) 0.020(4) 0.033(4) 0.063(4) 0.004(4) 0.019(4) -0.004(4)
C(22) 0.014(3) 0.032(4) 0.052(4) 0.003(3) 0.016(3) 0.001(3)
C(23) 0.013(4) 0.032(4) 0.048(5) 0.0000 0.015(4) 0.0000
C(24) 0.016(4) 0.042(5) 0.049(5) 0.0000 0.016(4) 0.0000
C(25) 0.016(4) 0.046(5) 0.052(5) 0.004(3) 0.014(4) 0.009(3)
C(26) 0.018(5) 0.055(6) 0.050(6) 0.0000 0.013(5) 0.0000
C(27) 0.021(5) 0.063(7) 0.054(6) 0.0000 0.015(5) 0.0000
C(28) 0.020(4) 0.053(5) 0.055(5) -0.003(4) 0.016(4) -0.008(4)
C(29) 0.018(4) 0.038(4) 0.055(4) -0.002(3) 0.018(3) -0.004(3)
C(30) 0.022(4) 0.036(4) 0.066(5) -0.001(4) 0.021(4) 0.001(4)
C(31) 0.023(4) 0.044(4) 0.066(5) 0.001(4) 0.023(4) 0.011(4)
C(32) 0.021(4) 0.052(4) 0.055(4) 0.000(3) 0.020(4) 0.010(3)
C(33) 0.016(4) 0.043(5) 0.048(5) 0.0000 0.018(4) 0.0000
C(34) 0.015(4) 0.035(5) 0.048(5) 0.0000 0.017(4) 0.0000
C(35) 0.029(5) 0.071(6) 0.058(5) 0.001(4) 0.018(4) 0.012(4)
C(36) 0.032(6) 0.081(7) 0.058(7) 0.0000 0.018(6) 0.0000
C(37) 0.32(5) 0.049(13) 0.15(3) -0.02(2) -0.11(3) 0.024(15)
C(38) 0.09(3) 0.16(4) 0.09(3) 0.0000 0.046(19) 0.0000
C(40) 0.035(18) 0.30(8) 0.046(19) 0.03(3) 0.003(15) -0.02(4)

loop_
_atom_type_symbol
_atom_type_description
_atom_type_scat_dispersion_real
_atom_type_scat_dispersion_imag
_atom_type_scat_source
C C 0.0033 0.0016
;
International Tables for Crystallography
(1992, Vol. C, Tables 4.2.6.8 and 6.1.1.4)
;
H H 0.0000 0.0000
;
International Tables for Crystallography
(1992, Vol. C, Table 6.1.1.4)
;
N N 0.0061 0.0033
;
International Tables for Crystallography
(1992, Vol. C, Tables 4.2.6.8 and 6.1.1.4)
;
O O 0.0106 0.0060
;
International Tables for Crystallography
(1992, Vol. C, Tables 4.2.6.8 and 6.1.1.4)
;
F F 0.0171 0.0103
;
International Tables for Crystallography
(1992, Vol. C, Tables 4.2.6.8 and 6.1.1.4)
;
Ru Ru -1.2594 0.8363
;
International Tables for Crystallography
(1992, Vol. C, Tables 4.2.6.8 and 6.1.1.4)
;
Cl Cl 0.1484 0.1585
;
International Tables for Crystallography
(1992, Vol. C, Tables 4.2.6.8 and 6.1.1.4)
;

loop_
_geom_angle_atom_site_label_1
_geom_angle_atom_site_label_2
_geom_angle_atom_site_label_3
_geom_angle
_geom_angle_publ_flag
_geom_angle_site_symmetry_1
_geom_angle_site_symmetry_3
Ru(1) Ru(1) O(1) 89.3(3) yes 3_766 .
Ru(1) Ru(1) O(2) 89.5(2) yes 3_766 3_766
Ru(1) Ru(1) O(3) 90.3(2) yes 3_766 .
Ru(1) Ru(1) O(4) 88.8(2) yes 3_766 3_766
Ru(1) Ru(1) N(1) 176.8(3) yes 3_766 .
O(1) Ru(1) O(2) 178.6(3) yes . 3_766
O(1) Ru(1) O(3) 88.8(4) yes . .
O(1) Ru(1) O(4) 91.2(4) yes . 3_766
O(1) Ru(1) N(1) 89.2(3) yes . .
O(2) Ru(1) O(3) 92.0(3) yes 3_766 .
O(2) Ru(1) O(4) 88.0(3) yes 3_766 3_766
O(2) Ru(1) N(1) 92.0(3) yes 3_766 .
O(3) Ru(1) O(4) 179.1(3) yes . 3_766
O(3) Ru(1) N(1) 86.9(3) yes . .
O(4) Ru(1) N(1) 94.0(3) yes 3_766 .
Ru(2) Ru(2) O(5) 89.71(19) yes 3_665 .
Ru(2) Ru(2) O(6) 89.43(19) yes 3_665 3_665
Ru(2) Ru(2) O(7) 88.8(2) yes 3_665 .
Ru(2) Ru(2) O(8) 90.38(19) yes 3_665 3_665
Ru(2) Ru(2) N(2) 175.8(2) yes 3_665 .
O(5) Ru(2) O(6) 179.0(3) yes . 3_665
O(5) Ru(2) O(7) 89.8(4) yes . .
O(5) Ru(2) O(8) 91.3(4) yes . 3_665
O(5) Ru(2) N(2) 90.6(3) yes . .
O(6) Ru(2) O(7) 89.7(4) yes 3_665 .
O(6) Ru(2) O(8) 89.1(3) yes 3_665 3_665
O(6) Ru(2) N(2) 90.2(3) yes 3_665 .
O(7) Ru(2) O(8) 178.6(4) yes . 3_665
O(7) Ru(2) N(2) 87.1(3) yes . .
O(8) Ru(2) N(2) 93.8(3) yes 3_665 .
C(37) Cl(1) C(37) 33.4(10) yes . 4_555
C(37) Cl(2) C(37) 37.0(11) yes . 4_555
Cl(4) Cl(3) C(37) 71.0(17) yes . .
Cl(3) Cl(4) Cl(10) 126.9(13) yes . .
Cl(3) Cl(4) C(37) 70.5(17) yes . .
Cl(10) Cl(4) C(37) 56.4(16) yes . .
Cl(6) Cl(5) C(38) 54.2(12) yes . .
Cl(5) Cl(6) Cl(6) 111.0(10) yes . 4_555
Cl(5) Cl(6) Cl(7) 122.0(8) yes . .
Cl(5) Cl(6) C(38) 74.9(12) yes . .
Cl(5) Cl(6) C(39) 95.7(10) yes . .
Cl(6) Cl(6) Cl(7) 109.5(7) yes 4_555 .
Cl(6) Cl(6) C(38) 54.1(9) yes 4_555 .
Cl(6) Cl(6) C(39) 86.7(9) yes 4_555 .
Cl(7) Cl(6) C(38) 98.1(12) yes . .
Cl(7) Cl(6) C(39) 47.8(7) yes . .
C(38) Cl(6) C(39) 51.4(12) yes . .
Cl(6) Cl(7) Cl(8) 92.9(6) yes . .
Cl(6) Cl(7) C(39) 66.5(8) yes . .
Cl(8) Cl(7) C(39) 28.4(8) yes . .
Cl(7) Cl(8) Cl(8) 121.3(11) yes . 4_555
Cl(7) Cl(8) C(39) 48.1(13) yes . .
Cl(7) Cl(8) C(39) 95.0(10) yes . 4_555
Cl(8) Cl(8) C(39) 107.7(16) yes 4_555 .
Cl(8) Cl(8) C(39) 37.4(10) yes 4_555 4_555
C(39) Cl(8) C(39) 70.3(14) yes . 4_555
Cl(4) Cl(10) Cl(4) 65.7(8) yes . 4_555
Cl(4) Cl(10) C(37) 42.4(10) yes . .
Cl(4) Cl(10) C(37) 66.9(12) yes . 4_555
Cl(4) Cl(10) C(37) 66.9(12) yes 4_555 .
Cl(4) Cl(10) C(37) 42.4(10) yes 4_555 4_555
C(37) Cl(10) C(37) 37.2(11) yes . 4_555
C(37) Cl(12) C(37) 50.1(15) yes . 4_555
Ru(1) O(1) C(1) 118.1(8) yes . .
Ru(1) O(2) C(1) 117.6(8) yes 3_766 .
Ru(1) O(3) C(3) 115.7(7) yes . .
Ru(1) O(4) C(3) 116.4(8) yes 3_766 .
Ru(2) O(5) C(5) 115.6(8) yes . .
Ru(2) O(6) C(5) 116.5(7) yes 3_665 .
Ru(2) O(7) C(7) 117.4(7) yes . .
Ru(2) O(8) C(7) 115.2(7) yes 3_665 .
Ru(1) N(1) C(9) 164.4(8) yes . .
Ru(2) N(2) C(16) 157.1(8) yes . .
O(1) C(1) O(2) 125.5(11) yes . .
O(1) C(1) C(2) 117.7(14) yes . .
O(2) C(1) C(2) 116.8(14) yes . .
F(1) C(2) F(2) 100.6(18) yes . .
F(1) C(2) F(3) 116(2) yes . .
F(1) C(2) C(1) 115.1(18) yes . .
F(2) C(2) F(3) 98.9(18) yes . .
F(2) C(2) C(1) 109.5(19) yes . .
F(3) C(2) C(1) 113.8(19) yes . .
O(3) C(3) O(4) 128.6(11) yes . .
O(3) C(3) C(4) 115.1(10) yes . .
O(4) C(3) C(4) 116.1(11) yes . .
F(4) C(4) F(5) 111.0(12) yes . .
F(4) C(4) F(6) 108.8(12) yes . .
F(4) C(4) C(3) 110.6(12) yes . .
F(5) C(4) F(6) 105.2(12) yes . .
F(5) C(4) C(3) 112.0(11) yes . .
F(6) C(4) C(3) 109.1(11) yes . .
O(5) C(5) O(6) 128.7(12) yes . .
O(5) C(5) C(6) 114.4(11) yes . .
O(6) C(5) C(6) 116.8(11) yes . .
F(7) C(6) F(8) 106.3(13) yes . .
F(7) C(6) F(9) 111.0(14) yes . .
F(7) C(6) C(5) 109.6(12) yes . .
F(8) C(6) F(9) 105.7(12) yes . .
F(8) C(6) C(5) 111.2(13) yes . .
F(9) C(6) C(5) 112.8(13) yes . .
O(7) C(7) O(8) 128.2(11) yes . .
O(7) C(7) C(8) 116.3(12) yes . .
O(8) C(7) C(8) 115.4(12) yes . .
F(10) C(8) F(11) 95.6(18) yes . .
F(10) C(8) F(12) 102(2) yes . .
F(10) C(8) C(7) 105.3(17) yes . .
F(11) C(8) F(12) 113.2(18) yes . .
F(11) C(8) C(7) 117.5(18) yes . .
F(12) C(8) C(7) 118.3(17) yes . .
N(1) C(9) C(10) 176.8(10) yes . .
C(9) C(10) C(9) 114.7(11) yes . 4_565
C(9) C(10) C(11) 122.5(6) yes . .
C(9) C(10) C(11) 122.5(6) yes 4_565 .
C(10) C(11) C(12) 122.2(6) yes . .
C(10) C(11) C(12) 122.2(6) yes . 4_565
C(12) C(11) C(12) 115.5(11) yes . 4_565
F(13) C(12) C(11) 119.0(8) yes . .
F(13) C(12) C(13) 119.6(8) yes . .
C(11) C(12) C(13) 121.4(9) yes . .
F(14) C(13) C(12) 118.4(8) yes . .
F(14) C(13) C(14) 117.2(8) yes . .
C(12) C(13) C(14) 124.4(9) yes . .
C(13) C(14) C(13) 113.0(9) yes . 4_565
C(13) C(14) C(15) 123.5(6) yes . .
C(13) C(14) C(15) 123.5(6) yes 4_565 .
C(14) C(15) C(16) 124.5(6) yes . .
C(14) C(15) C(16) 124.5(6) yes . 4_565
C(16) C(15) C(16) 111.0(9) yes . 4_565
N(2) C(16) C(15) 175.5(10) yes . .
C(18) C(17) C(18) 123.1(19) yes . 4_565
C(17) C(18) C(19) 121.9(15) yes . .
C(18) C(19) C(20) 124.4(13) yes . .
C(18) C(19) C(24) 115.9(13) yes . .
C(20) C(19) C(24) 119.7(12) yes . .
C(19) C(20) C(21) 121.2(13) yes . .
C(20) C(21) C(22) 122.3(12) yes . .
C(21) C(22) C(23) 117.1(11) yes . .
C(21) C(22) C(25) 123.9(11) yes . .
C(23) C(22) C(25) 119.0(11) yes . .
C(22) C(23) C(22) 119.3(13) yes . 4_565
C(22) C(23) C(24) 120.4(7) yes . .
C(22) C(23) C(24) 120.4(7) yes 4_565 .
C(19) C(24) C(19) 121.4(15) yes . 4_565
C(19) C(24) C(23) 119.3(8) yes . .
C(19) C(24) C(23) 119.3(8) yes 4_565 .
C(22) C(25) C(26) 121.0(13) yes . .
C(25) C(26) C(25) 120.6(16) yes . 4_565
C(28) C(27) C(28) 121.1(16) yes . 4_565
C(27) C(28) C(29) 121.4(13) yes . .
C(28) C(29) C(30) 122.5(12) yes . .
C(28) C(29) C(34) 117.9(12) yes . .
C(30) C(29) C(34) 119.6(12) yes . .
C(29) C(30) C(31) 120.3(12) yes . .
C(30) C(31) C(32) 122.3(13) yes . .
C(31) C(32) C(33) 117.3(12) yes . .
C(31) C(32) C(35) 125.1(13) yes . .
C(33) C(32) C(35) 117.6(13) yes . .
C(32) C(33) C(32) 118.6(14) yes . 4_565
C(32) C(33) C(34) 120.7(8) yes . .
C(32) C(33) C(34) 120.7(8) yes 4_565 .
C(29) C(34) C(29) 120.4(14) yes . 4_565
C(29) C(34) C(33) 119.8(8) yes . .
C(29) C(34) C(33) 119.8(8) yes 4_565 .
C(32) C(35) C(36) 122.1(15) yes . .
C(35) C(36) C(35) 121.9(19) yes . 4_565
Cl(1) C(37) Cl(2) 133.9(13) yes . .
Cl(1) C(37) Cl(3) 86.8(19) yes . .
Cl(1) C(37) Cl(4) 121(2) yes . .
Cl(1) C(37) Cl(10) 143.8(12) yes . .
Cl(1) C(37) Cl(12) 21.7(10) yes . .
Cl(1) C(37) C(37) 73(3) yes . 4_555
Cl(2) C(37) Cl(3) 138(3) yes . .
Cl(2) C(37) Cl(4) 100(2) yes . .
Cl(2) C(37) Cl(10) 20.7(9) yes . .
Cl(2) C(37) Cl(12) 113.5(16) yes . .
Cl(2) C(37) C(37) 71(3) yes . 4_555
Cl(3) C(37) Cl(4) 38.5(10) yes . .
Cl(3) C(37) Cl(10) 120(2) yes . .
Cl(3) C(37) Cl(12) 108(3) yes . .
Cl(3) C(37) C(37) 123(3) yes . 4_555
Cl(4) C(37) Cl(10) 81.2(18) yes . .
Cl(4) C(37) Cl(12) 142(3) yes . .
Cl(4) C(37) C(37) 114(3) yes . 4_555
Cl(10) C(37) Cl(12) 127.6(16) yes . .
Cl(10) C(37) C(37) 71(3) yes . 4_555
Cl(12) C(37) C(37) 65(3) yes . 4_555
Cl(5) C(38) Cl(5) 102.4(14) yes . 4_555
Cl(5) C(38) Cl(6) 50.9(8) yes . .
Cl(5) C(38) Cl(6) 106.4(16) yes . 4_555
Cl(5) C(38) C(39) 98.0(9) yes . .
Cl(5) C(38) C(39) 157.0(16) yes . 4_555
Cl(5) C(38) Cl(6) 106.4(16) yes 4_555 .
Cl(5) C(38) Cl(6) 50.9(8) yes 4_555 4_555
Cl(5) C(38) C(39) 157.0(16) yes 4_555 .
Cl(5) C(38) C(39) 98.0(9) yes 4_555 4_555
Cl(6) C(38) Cl(6) 71.7(15) yes . 4_555
Cl(6) C(38) C(39) 78.7(14) yes . .
Cl(6) C(38) C(39) 113(2) yes . 4_555
Cl(6) C(38) C(39) 113(2) yes 4_555 .
Cl(6) C(38) C(39) 78.7(14) yes 4_555 4_555
C(39) C(38) C(39) 60.1(14) yes . 4_555
Cl(6) C(39) Cl(7) 65.7(9) yes . .
Cl(6) C(39) Cl(8) 155.6(19) yes . .
Cl(6) C(39) Cl(8) 128.0(13) yes . 4_555
Cl(6) C(39) C(38) 49.9(12) yes . .
Cl(6) C(39) C(39) 93.3(13) yes . 4_555
Cl(7) C(39) Cl(8) 103.5(16) yes . .
Cl(7) C(39) Cl(8) 116.1(13) yes . 4_555
Cl(7) C(39) C(38) 114.2(17) yes . .
Cl(7) C(39) C(39) 118.9(16) yes . 4_555
Cl(8) C(39) Cl(8) 34.8(9) yes . 4_555
Cl(8) C(39) C(38) 128.9(19) yes . .
Cl(8) C(39) C(39) 72.3(14) yes . 4_555
Cl(8) C(39) C(38) 95.8(13) yes 4_555 .
Cl(8) C(39) C(39) 37.4(9) yes 4_555 4_555
C(38) C(39) C(39) 60.0(11) yes . 4_555
Cl(9) C(40) Cl(11) 91(3) yes . .
C(18) C(17) H(1) 118.442 no . .
C(18) C(17) H(1) 118.442 no 4_565 .
C(17) C(18) H(2) 119.048 no . .
C(19) C(18) H(2) 119.056 no . .
C(19) C(20) H(3) 119.397 no . .
C(21) C(20) H(3) 119.385 no . .
C(20) C(21) H(4) 118.858 no . .
C(22) C(21) H(4) 118.853 no . .
C(22) C(25) H(5) 119.471 no . .
C(26) C(25) H(5) 119.493 no . .
C(25) C(26) H(6) 119.688 no . .
C(25) C(26) H(6) 119.688 no 4_565 .
C(28) C(27) H(7) 119.448 no . .
C(28) C(27) H(7) 119.448 no 4_565 .
C(27) C(28) H(8) 119.318 no . .
C(29) C(28) H(8) 119.310 no . .
C(29) C(30) H(9) 119.870 no . .
C(31) C(30) H(9) 119.862 no . .
C(30) C(31) H(10) 118.867 no . .
C(32) C(31) H(10) 118.857 no . .
C(32) C(35) H(11) 118.947 no . .
C(36) C(35) H(11) 118.944 no . .
C(35) C(36) H(12) 119.069 no . .
C(35) C(36) H(12) 119.069 no 4_565 .

loop_
_geom_bond_atom_site_label_1
_geom_bond_atom_site_label_2
_geom_bond_distance
_geom_bond_publ_flag
_geom_bond_site_symmetry_2
Ru(1) Ru(1) 2.2971(14) yes 3_766
Ru(1) O(1) 2.059(8) yes .
Ru(1) O(2) 2.064(8) yes 3_766
Ru(1) O(3) 2.051(8) yes .
Ru(1) O(4) 2.079(9) yes 3_766
Ru(1) N(1) 2.281(9) yes .
Ru(2) Ru(2) 2.2837(14) yes 3_665
Ru(2) O(5) 2.077(9) yes .
Ru(2) O(6) 2.076(8) yes 3_665
Ru(2) O(7) 2.067(8) yes .
Ru(2) O(8) 2.070(8) yes 3_665
Ru(2) N(2) 2.243(8) yes .
Cl(1) C(37) 2.44(6) yes .
Cl(1) C(37) 2.44(6) yes 4_555
Cl(2) C(37) 2.21(5) yes .
Cl(2) C(37) 2.21(5) yes 4_555
Cl(3) Cl(4) 1.17(3) yes .
Cl(3) C(37) 1.78(4) yes .
Cl(4) Cl(10) 2.61(3) yes .
Cl(4) C(37) 1.78(4) yes .
Cl(5) Cl(6) 1.587(18) yes .
Cl(5) C(38) 1.98(2) yes .
Cl(6) Cl(6) 1.945(16) yes 4_555
Cl(6) Cl(7) 2.113(14) yes .
Cl(6) C(38) 1.66(3) yes .
Cl(6) C(39) 2.13(3) yes .
Cl(7) Cl(8) 2.242(14) yes .
Cl(7) C(39) 1.72(3) yes .
Cl(8) Cl(8) 1.030(12) yes 4_555
Cl(8) C(39) 1.10(3) yes .
Cl(8) C(39) 1.72(3) yes 4_555
Cl(9) C(40) 2.27(6) yes .
Cl(10) C(37) 2.20(6) yes .
Cl(10) C(37) 2.20(6) yes 4_555
Cl(11) C(40) 1.93(7) yes .
Cl(12) C(37) 1.66(5) yes .
Cl(12) C(37) 1.66(5) yes 4_555
F(1) C(2) 1.28(3) yes .
F(2) C(2) 1.39(3) yes .
F(3) C(2) 1.24(3) yes .
F(4) C(4) 1.289(15) yes .
F(5) C(4) 1.322(17) yes .
F(6) C(4) 1.338(18) yes .
F(7) C(6) 1.323(19) yes .
F(8) C(6) 1.340(18) yes .
F(9) C(6) 1.315(18) yes .
F(10) C(8) 1.44(4) yes .
F(11) C(8) 1.25(3) yes .
F(12) C(8) 1.25(3) yes .
F(13) C(12) 1.313(11) yes .
F(14) C(13) 1.342(10) yes .
O(1) C(1) 1.269(15) yes .
O(2) C(1) 1.268(14) yes .
O(3) C(3) 1.272(14) yes .
O(4) C(3) 1.240(14) yes .
O(5) C(5) 1.262(14) yes .
O(6) C(5) 1.237(14) yes .
O(7) C(7) 1.244(13) yes .
O(8) C(7) 1.260(14) yes .
N(1) C(9) 1.132(12) yes .
N(2) C(16) 1.135(12) yes .
C(1) C(2) 1.50(3) yes .
C(3) C(4) 1.57(2) yes .
C(5) C(6) 1.54(3) yes .
C(7) C(8) 1.50(3) yes .
C(9) C(10) 1.444(12) yes .
C(10) C(11) 1.370(19) yes .
C(11) C(12) 1.450(12) yes .
C(11) C(12) 1.450(12) yes 4_565
C(12) C(13) 1.350(13) yes .
C(13) C(14) 1.448(11) yes .
C(14) C(15) 1.340(17) yes .
C(15) C(16) 1.445(11) yes .
C(15) C(16) 1.445(11) yes 4_565
C(17) C(18) 1.318(19) yes .
C(17) C(18) 1.318(19) yes 4_565
C(18) C(19) 1.443(19) yes .
C(19) C(20) 1.401(19) yes .
C(19) C(24) 1.429(16) yes .
C(20) C(21) 1.308(19) yes .
C(21) C(22) 1.461(17) yes .
C(22) C(23) 1.417(14) yes .
C(22) C(25) 1.415(17) yes .
C(23) C(24) 1.40(3) yes .
C(25) C(26) 1.369(16) yes .
C(27) C(28) 1.367(17) yes .
C(27) C(28) 1.367(17) yes 4_565
C(28) C(29) 1.427(18) yes .
C(29) C(30) 1.425(18) yes .
C(29) C(34) 1.427(15) yes .
C(30) C(31) 1.342(19) yes .
C(31) C(32) 1.450(19) yes .
C(32) C(33) 1.431(16) yes .
C(32) C(35) 1.397(19) yes .
C(33) C(34) 1.39(3) yes .
C(35) C(36) 1.322(19) yes .
C(37) C(37) 1.40(4) yes 4_555
C(38) C(39) 1.70(4) yes .
C(38) C(39) 1.70(4) yes 4_555
C(39) C(39) 1.70(3) yes 4_555
C(17) H(1) 0.949 no .
C(18) H(2) 0.950 no .
C(20) H(3) 0.950 no .
C(21) H(4) 0.950 no .
C(25) H(5) 0.950 no .
C(26) H(6) 0.951 no .
C(27) H(7) 0.950 no .
C(28) H(8) 0.950 no .
C(30) H(9) 0.950 no .
C(31) H(10) 0.950 no .
C(35) H(11) 0.950 no .
C(36) H(12) 0.950 no .

loop_
_geom_contact_atom_site_label_1
_geom_contact_atom_site_label_2
_geom_contact_distance
_geom_contact_publ_flag
_geom_contact_site_symmetry_2
Cl(1) Cl(3) 2.94(3) no 4_555
Cl(2) Cl(4) 3.07(3) no 4_555
Cl(3) Cl(3) 3.353(14) no 4_555
Cl(3) Cl(4) 3.298(19) no 4_555
Cl(7) Cl(7) 3.358(10) no 4_555
F(1) O(1) 3.458(15) no .
F(1) O(2) 2.651(13) no .
F(2) O(1) 2.732(15) no .
F(2) O(2) 3.391(15) no .
F(3) F(11) 3.341(19) no .
F(3) O(1) 2.860(15) no .
F(3) O(2) 3.225(14) no .
F(4) F(10) 2.694(16) no 3_766
F(4) F(11) 3.465(17) no 3_766
F(4) O(3) 3.177(11) no .
F(4) O(4) 2.894(12) no .
F(5) O(3) 2.629(13) no .
F(5) O(4) 3.489(13) no .
F(6) O(3) 3.383(12) no .
F(6) O(4) 2.738(13) no .
F(7) O(5) 2.811(13) no .
F(7) O(6) 3.234(13) no .
F(8) O(5) 2.762(12) no .
F(8) O(6) 3.327(12) no .
F(9) O(5) 3.486(12) no .
F(9) O(6) 2.613(13) no .
F(10) O(7) 2.917(17) no .
F(10) O(8) 3.108(17) no .
F(11) F(13) 3.450(12) no .
F(11) F(14) 3.141(12) no .
F(11) O(7) 2.669(13) no .
F(11) O(8) 3.408(13) no .
F(12) O(7) 3.442(12) no .
F(12) O(8) 2.645(13) no .
F(13) F(14) 2.637(8) no .
F(13) N(1) 2.948(10) no .
F(13) C(9) 2.567(11) no .
F(13) C(10) 2.818(9) no .
F(14) O(7) 2.867(9) no .
F(14) N(2) 3.032(10) no .
F(14) C(15) 2.803(8) no .
F(14) C(16) 2.590(10) no .
O(1) C(3) 3.444(13) no .
O(1) C(3) 3.570(15) no 3_766
O(2) C(3) 3.439(13) no .
O(2) C(3) 3.586(15) no 3_766
O(3) C(1) 3.499(14) no .
O(3) C(1) 3.580(16) no 3_766
O(4) C(1) 3.495(14) no .
O(4) C(1) 3.582(16) no 3_766
O(5) C(7) 3.515(15) no .
O(5) C(7) 3.537(16) no 3_665
O(6) C(7) 3.509(14) no .
O(6) C(7) 3.534(15) no 3_665
O(7) C(5) 3.498(14) no .
O(7) C(5) 3.522(15) no 3_665
O(7) C(16) 3.576(12) no .
O(8) C(5) 3.481(14) no .
O(8) C(5) 3.579(15) no 3_665
N(1) C(9) 3.420(13) no 4_565
N(1) C(11) 3.522(14) no .
N(2) C(14) 3.542(13) no .
N(2) C(16) 3.342(12) no 4_565
C(9) C(12) 2.921(13) no .
C(11) C(13) 2.442(15) no 4_565
C(11) C(14) 2.923(18) no .
C(12) C(13) 2.783(13) no 4_565
C(13) C(16) 2.958(13) no .
C(17) C(19) 2.41(3) no 4_565
C(17) C(24) 2.77(3) no .
C(18) C(19) 2.80(2) no 4_565
C(19) C(22) 2.815(18) no .
C(20) C(23) 2.809(15) no .
C(21) C(24) 2.790(15) no .
C(22) C(25) 2.796(18) no 4_565
C(23) C(25) 2.440(19) no 4_565
C(23) C(26) 2.81(3) no .
C(27) C(29) 2.44(2) no 4_565
C(27) C(34) 2.81(3) no .
C(28) C(29) 2.817(19) no 4_565
C(29) C(32) 2.834(18) no .
C(30) C(33) 2.825(16) no .
C(31) C(34) 2.809(16) no .
C(32) C(35) 2.76(2) no 4_565
C(33) C(35) 2.42(2) no 4_565
C(33) C(36) 2.77(3) no .
Cl(1) F(1) 3.44(2) no .
Cl(1) F(1) 3.44(2) no 4_555
Cl(2) C(17) 3.56(3) no 2_746
Cl(3) F(3) 3.586(19) no .
Cl(3) F(12) 3.111(14) no .
Cl(3) O(2) 3.571(13) no .
Cl(4) Cl(5) 2.72(2) no .
Cl(4) F(4) 3.425(19) no 3_766
Cl(4) F(12) 3.306(19) no .
Cl(4) C(38) 3.54(4) no .
Cl(5) Cl(4) 2.72(2) no .
Cl(5) F(4) 3.459(15) no 3_766
Cl(5) F(9) 3.434(16) no 1_655
Cl(5) F(10) 3.44(2) no .
Cl(5) F(12) 3.262(18) no .
Cl(6) F(9) 3.216(15) no 1_655
Cl(7) F(9) 3.291(11) no 1_655
Cl(7) O(5) 3.568(10) no 3_665
Cl(7) O(8) 3.472(11) no .
Cl(8) Cl(9) 3.575(16) no 3_565
Cl(8) O(8) 3.388(12) no .
Cl(8) N(2) 3.201(13) no 3_665
Cl(8) C(16) 3.522(14) no 3_665
Cl(9) Cl(8) 3.575(16) no 3_565
Cl(9) Cl(9) 2.919(13) no 4_565
Cl(9) O(6) 3.261(11) no 3_565
Cl(9) O(8) 3.507(13) no 3_565
Cl(11) Cl(11) 2.79(4) no 4_565
Cl(11) F(3) 3.51(3) no 3_565
Cl(11) F(5) 3.20(3) no 1_454
F(1) Cl(1) 3.44(2) no .
F(1) F(5) 3.572(14) no 3_666
F(2) F(2) 3.02(3) no 3_666
F(2) F(5) 3.408(16) no 3_666
F(2) F(6) 3.214(15) no 3_666
F(3) Cl(3) 3.586(19) no .
F(3) Cl(11) 3.51(3) no 3_565
F(3) F(5) 3.449(16) no 3_666
F(3) F(6) 3.553(15) no 3_666
F(3) C(40) 3.45(5) no 3_565
F(4) Cl(4) 3.425(19) no 3_766
F(4) Cl(5) 3.459(15) no 3_766
F(4) F(7) 3.132(13) no 3_666
F(5) Cl(11) 3.20(3) no 1_656
F(5) F(1) 3.572(14) no 3_666
F(5) F(2) 3.408(16) no 3_666
F(5) F(3) 3.449(16) no 3_666
F(5) C(40) 3.27(4) no 1_656
F(6) F(2) 3.214(15) no 3_666
F(6) F(3) 3.553(15) no 3_666
F(6) F(7) 3.353(13) no 3_666
F(6) C(20) 3.374(15) no 2_646
F(6) C(21) 3.384(16) no 2_646
F(7) F(4) 3.132(13) no 3_666
F(7) F(6) 3.353(13) no 3_666
F(7) F(10) 3.29(2) no 1_455
F(7) C(31) 3.592(17) no 4_565
F(7) C(40) 3.37(6) no 3_565
F(8) F(8) 3.015(13) no 3_565
F(8) F(9) 3.176(14) no 3_565
F(8) F(10) 3.377(19) no 1_455
F(8) C(6) 3.502(18) no 3_565
F(8) C(31) 3.362(17) no 4_565
F(9) Cl(5) 3.434(16) no 1_455
F(9) Cl(6) 3.216(15) no 1_455
F(9) Cl(7) 3.291(11) no 1_455
F(9) F(8) 3.176(14) no 3_565
F(9) F(10) 3.18(2) no 1_455
F(10) Cl(5) 3.44(2) no .
F(10) F(7) 3.29(2) no 1_655
F(10) F(8) 3.377(19) no 1_655
F(10) F(9) 3.18(2) no 1_655
F(10) C(6) 3.52(3) no 1_655
F(12) Cl(3) 3.111(14) no .
F(12) Cl(4) 3.306(19) no .
F(12) Cl(5) 3.262(18) no .
F(12) C(39) 3.39(3) no .
F(12) C(40) 3.36(4) no 3_565
F(13) C(19) 3.341(14) no 4_565
F(13) C(20) 3.172(13) no 4_565
F(13) C(29) 3.347(13) no 4_665
F(13) C(30) 3.185(15) no 4_665
F(14) C(21) 3.195(14) no 4_565
F(14) C(22) 3.314(13) no 4_565
F(14) C(31) 3.188(13) no 4_665
F(14) C(32) 3.369(14) no 4_665
O(2) Cl(3) 3.571(13) no .
O(5) Cl(7) 3.568(10) no 3_665
O(6) Cl(9) 3.261(11) no 3_565
O(8) Cl(7) 3.472(11) no .
O(8) Cl(8) 3.388(12) no .
O(8) Cl(9) 3.507(13) no 3_565
O(8) C(39) 3.40(3) no .
N(1) C(28) 3.445(16) no 4_665
N(2) Cl(8) 3.201(13) no 3_665
N(2) C(25) 3.597(16) no 4_565
N(2) C(35) 3.598(15) no 4_665
C(6) F(8) 3.502(18) no 3_565
C(6) F(10) 3.52(3) no 1_455
C(9) C(17) 3.52(3) no .
C(9) C(18) 3.355(16) no 4_565
C(9) C(27) 3.29(2) no 1_655
C(9) C(28) 3.176(17) no 4_665
C(10) C(17) 3.30(3) no .
C(10) C(18) 3.410(19) no .
C(10) C(18) 3.410(19) no 4_565
C(10) C(27) 3.19(3) no 1_655
C(10) C(28) 3.355(18) no 1_655
C(10) C(28) 3.355(18) no 4_665
C(11) C(19) 3.403(18) no .
C(11) C(19) 3.403(18) no 4_565
C(11) C(24) 3.24(2) no .
C(11) C(29) 3.359(17) no 1_655
C(11) C(29) 3.359(17) no 4_665
C(11) C(34) 3.22(3) no 1_655
C(12) C(19) 3.226(17) no 4_565
C(12) C(20) 3.340(16) no 4_565
C(12) C(21) 3.579(14) no 4_565
C(12) C(24) 3.361(18) no .
C(12) C(29) 3.223(15) no 4_665
C(12) C(30) 3.353(16) no 4_665
C(12) C(34) 3.379(18) no 1_655
C(13) C(21) 3.360(16) no 4_565
C(13) C(22) 3.195(14) no 4_565
C(13) C(23) 3.351(17) no .
C(13) C(30) 3.597(15) no 4_665
C(13) C(31) 3.360(16) no 4_665
C(13) C(32) 3.256(17) no 4_665
C(13) C(33) 3.359(18) no 1_655
C(14) C(22) 3.344(17) no .
C(14) C(22) 3.344(17) no 4_565
C(14) C(23) 3.22(2) no .
C(14) C(25) 3.587(16) no .
C(14) C(25) 3.587(16) no 4_565
C(14) C(32) 3.389(17) no 1_655
C(14) C(32) 3.389(17) no 4_665
C(14) C(33) 3.22(2) no 1_655
C(15) C(25) 3.328(18) no .
C(15) C(25) 3.328(18) no 4_565
C(15) C(26) 3.17(2) no .
C(15) C(35) 3.374(19) no 1_655
C(15) C(35) 3.374(19) no 4_665
C(15) C(36) 3.28(3) no 1_655
C(16) Cl(8) 3.522(14) no 3_665
C(16) C(25) 3.229(16) no 4_565
C(16) C(26) 3.34(2) no .
C(16) C(35) 3.247(17) no 4_665
C(16) C(36) 3.41(3) no 1_655
C(17) Cl(2) 3.56(3) no 2_756
C(17) C(9) 3.52(3) no .
C(17) C(9) 3.52(3) no 4_565
C(17) C(10) 3.30(3) no .
C(18) C(9) 3.355(16) no 4_565
C(18) C(10) 3.410(19) no .
C(19) F(13) 3.341(14) no 4_565
C(19) C(11) 3.403(18) no .
C(19) C(12) 3.226(17) no 4_565
C(19) C(27) 3.53(2) no .
C(19) C(28) 3.466(17) no .
C(20) F(6) 3.374(15) no 2_656
C(20) F(13) 3.172(13) no 4_565
C(20) C(12) 3.340(16) no 4_565
C(20) C(28) 3.541(17) no .
C(21) F(6) 3.384(16) no 2_656
C(21) F(14) 3.195(14) no 4_565
C(21) C(12) 3.579(14) no 4_565
C(21) C(13) 3.360(16) no 4_565
C(21) C(29) 3.565(16) no .
C(21) C(30) 3.588(16) no .
C(22) F(14) 3.314(13) no 4_565
C(22) C(13) 3.195(14) no 4_565
C(22) C(14) 3.344(17) no .
C(22) C(29) 3.305(17) no .
C(22) C(34) 3.562(18) no .
C(23) C(13) 3.351(17) no .
C(23) C(13) 3.351(17) no 4_565
C(23) C(14) 3.22(2) no .
C(23) C(28) 3.59(2) no .
C(23) C(28) 3.59(2) no 4_565
C(23) C(29) 3.555(18) no .
C(23) C(29) 3.555(18) no 4_565
C(23) C(34) 3.52(2) no .
C(24) C(11) 3.24(2) no .
C(24) C(12) 3.361(18) no .
C(24) C(12) 3.361(18) no 4_565
C(24) C(27) 3.27(3) no .
C(24) C(28) 3.504(19) no .
C(24) C(28) 3.504(19) no 4_565
C(25) N(2) 3.597(16) no 4_565
C(25) C(14) 3.587(16) no .
C(25) C(15) 3.328(18) no .
C(25) C(16) 3.229(16) no 4_565
C(25) C(31) 3.590(17) no .
C(25) C(32) 3.514(16) no .
C(25) C(33) 3.552(19) no .
C(26) C(15) 3.17(2) no .
C(26) C(16) 3.34(2) no .
C(26) C(16) 3.34(2) no 4_565
C(26) C(32) 3.56(2) no .
C(26) C(32) 3.56(2) no 4_565
C(26) C(33) 3.32(3) no .
C(27) C(9) 3.29(2) no 1_455
C(27) C(9) 3.29(2) no 4_465
C(27) C(10) 3.19(3) no 1_455
C(27) C(19) 3.53(2) no .
C(27) C(19) 3.53(2) no 4_565
C(27) C(24) 3.27(3) no .
C(28) N(1) 3.445(16) no 4_465
C(28) C(9) 3.176(17) no 4_465
C(28) C(10) 3.355(18) no 1_455
C(28) C(19) 3.466(17) no .
C(28) C(20) 3.541(17) no .
C(28) C(23) 3.59(2) no .
C(28) C(24) 3.504(19) no .
C(29) F(13) 3.347(13) no 4_465
C(29) C(11) 3.359(17) no 1_455
C(29) C(12) 3.223(15) no 4_465
C(29) C(21) 3.565(16) no .
C(29) C(22) 3.305(17) no .
C(29) C(23) 3.555(18) no .
C(30) F(13) 3.185(15) no 4_465
C(30) C(12) 3.353(16) no 4_465
C(30) C(13) 3.597(15) no 4_465
C(30) C(21) 3.588(16) no .
C(31) F(7) 3.592(17) no 4_565
C(31) F(8) 3.362(17) no 4_565
C(31) F(14) 3.188(13) no 4_465
C(31) C(13) 3.360(16) no 4_465
C(31) C(25) 3.590(17) no .
C(32) F(14) 3.369(14) no 4_465
C(32) C(13) 3.256(17) no 4_465
C(32) C(14) 3.389(17) no 1_455
C(32) C(25) 3.514(16) no .
C(32) C(26) 3.56(2) no .
C(33) C(13) 3.359(18) no 1_455
C(33) C(13) 3.359(18) no 4_465
C(33) C(14) 3.22(2) no 1_455
C(33) C(25) 3.552(19) no .
C(33) C(25) 3.552(19) no 4_565
C(33) C(26) 3.32(3) no .
C(34) C(11) 3.22(3) no 1_455
C(34) C(12) 3.379(18) no 1_455
C(34) C(12) 3.379(18) no 4_465
C(34) C(22) 3.562(18) no .
C(34) C(22) 3.562(18) no 4_565
C(34) C(23) 3.52(2) no .
C(35) N(2) 3.598(15) no 4_465
C(35) C(15) 3.374(19) no 1_455
C(35) C(16) 3.247(17) no 4_465
C(36) C(15) 3.28(3) no 1_455
C(36) C(16) 3.41(3) no 1_455
C(36) C(16) 3.41(3) no 4_465
C(38) Cl(4) 3.54(4) no .
C(38) Cl(4) 3.54(4) no 4_555
C(39) F(12) 3.39(3) no .
C(39) O(8) 3.40(3) no .
C(40) F(3) 3.45(5) no 3_565
C(40) F(5) 3.27(4) no 1_454
C(40) F(7) 3.37(6) no 3_565
C(40) F(12) 3.36(4) no 3_565
C(17) H(2) 1.9632 no 4_565
C(18) H(2) 3.1597 no 4_565
C(18) H(3) 2.7074 no .
C(19) H(1) 3.2642 no .
C(19) H(4) 3.2144 no .
C(20) H(2) 2.7157 no .
C(21) H(5) 2.7252 no .
C(22) H(3) 3.2834 no .
C(22) H(6) 3.2796 no .
C(23) H(4) 3.3102 no .
C(23) H(4) 3.3102 no 4_565
C(23) H(5) 3.2968 no .
C(23) H(5) 3.2968 no 4_565
C(24) H(2) 3.2964 no .
C(24) H(2) 3.2964 no 4_565
C(24) H(3) 3.3033 no .
C(24) H(3) 3.3033 no 4_565
C(25) H(4) 2.7308 no .
C(25) H(5) 3.2307 no 4_565
C(26) H(5) 2.0139 no 4_565
C(27) H(8) 2.0105 no 4_565
C(28) H(8) 3.2302 no 4_565
C(28) H(9) 2.6922 no .
C(29) H(7) 3.2898 no .
C(29) H(10) 3.2558 no .
C(30) H(8) 2.6844 no .
C(31) H(11) 2.7138 no .
C(32) H(9) 3.3019 no .
C(32) H(12) 3.2296 no .
C(33) H(10) 3.3166 no .
C(33) H(10) 3.3166 no 4_565
C(33) H(11) 3.2798 no .
C(33) H(11) 3.2798 no 4_565
C(34) H(8) 3.3041 no .
C(34) H(8) 3.3041 no 4_565
C(34) H(9) 3.3227 no .
C(34) H(9) 3.3227 no 4_565
C(35) H(10) 2.7293 no .
C(35) H(11) 3.1566 no 4_565
C(36) H(11) 1.9662 no 4_565
H(1) H(2) 2.2311 no .
H(1) H(2) 2.2311 no 4_565
H(2) H(3) 2.5636 no .
H(3) H(4) 2.2325 no .
H(4) H(5) 2.5760 no .
H(5) H(6) 2.3074 no .
H(7) H(8) 2.2990 no .
H(7) H(8) 2.2990 no 4_565
H(8) H(9) 2.5296 no .
H(9) H(10) 2.2735 no .
H(10) H(11) 2.5746 no .
H(11) H(12) 2.2438 no .
Cl(1) H(7) 3.0463 no 2_646
Cl(2) H(1) 2.7541 no 2_746
Cl(6) H(12) 3.1474 no 2_645
Cl(7) H(5) 3.4677 no 2_645
Cl(7) H(6) 2.8559 no 2_645
Cl(7) H(11) 3.4765 no 2_645
Cl(8) H(6) 3.1878 no 2_645
Cl(9) H(12) 3.2077 no .
Cl(10) H(1) 3.3291 no 2_746
Cl(12) H(7) 2.9652 no 2_646
F(1) H(2) 2.9883 no 2_646
F(2) H(3) 2.9394 no 4_565
F(3) H(3) 3.3821 no 4_565
F(4) H(9) 2.9763 no 2_646
F(6) H(3) 2.9107 no 2_646
F(6) H(4) 2.9116 no 2_646
F(6) H(8) 3.4709 no 2_646
F(6) H(9) 2.8213 no 2_646
F(7) H(4) 3.1133 no 4_565
F(7) H(5) 3.4777 no 4_565
F(7) H(9) 3.4517 no 4_565
F(7) H(10) 3.0462 no 4_565
F(8) H(10) 2.6216 no 4_565
F(8) H(11) 3.2974 no 4_565
F(9) H(11) 3.3776 no 2_545
F(10) H(9) 3.5589 no 4_665
F(10) H(10) 2.8615 no 4_665
F(11) H(10) 3.5324 no 4_665
F(13) H(3) 3.2237 no 4_565
F(13) H(9) 3.2187 no 4_665
F(14) H(4) 3.2552 no 4_565
F(14) H(10) 3.2447 no 4_665
O(4) H(8) 2.9765 no 2_646
O(4) H(9) 3.0774 no 2_646
O(5) H(5) 2.9151 no 4_565
O(6) H(11) 3.0993 no 2_545
O(7) H(10) 3.5556 no 4_665
N(1) H(2) 3.4894 no 4_565
N(1) H(8) 3.1498 no 4_665
N(2) H(5) 3.3079 no 4_565
N(2) H(11) 3.2774 no 4_665
C(4) H(9) 3.2897 no 2_646
C(6) H(10) 3.4058 no 4_565
C(9) H(2) 3.3695 no 4_565
C(9) H(7) 3.3765 no 1_655
C(9) H(8) 3.2064 no 4_665
C(10) H(7) 3.4915 no 1_655
C(15) H(6) 3.4831 no .
C(16) H(5) 3.2508 no 4_565
C(16) H(6) 3.4133 no .
C(16) H(11) 3.2377 no 4_665
C(16) H(12) 3.5629 no 1_655
C(18) H(7) 3.5896 no .
C(19) H(7) 3.5253 no .
C(19) H(8) 3.3890 no .
C(20) H(8) 3.2823 no .
C(21) H(8) 3.5344 no .
C(21) H(9) 3.5713 no .
C(24) H(7) 3.4638 no .
C(30) H(4) 3.5385 no .
C(31) H(5) 3.3473 no .
C(32) H(5) 3.4531 no .
C(32) H(6) 3.5536 no .
C(33) H(6) 3.5141 no .
C(39) H(6) 3.5556 no 2_645
H(1) Cl(2) 2.7541 no 2_756
H(1) Cl(10) 3.3291 no 2_756
H(2) F(1) 2.9883 no 2_656
H(2) N(1) 3.4894 no 4_565
H(2) C(9) 3.3695 no 4_565
H(3) F(2) 2.9394 no 4_565
H(3) F(3) 3.3821 no 4_565
H(3) F(6) 2.9107 no 2_656
H(3) F(13) 3.2237 no 4_565
H(3) H(8) 3.5402 no .
H(4) F(6) 2.9116 no 2_656
H(4) F(7) 3.1133 no 4_565
H(4) F(14) 3.2552 no 4_565
H(4) C(30) 3.5385 no .
H(4) H(9) 3.3840 no .
H(5) Cl(7) 3.4677 no 2_655
H(5) F(7) 3.4777 no 4_565
H(5) O(5) 2.9151 no 4_565
H(5) N(2) 3.3079 no 4_565
H(5) C(16) 3.2508 no 4_565
H(5) C(31) 3.3473 no .
H(5) C(32) 3.4531 no .
H(5) H(10) 3.5999 no .
H(6) Cl(7) 2.8559 no 2_655
H(6) Cl(7) 2.8559 no 3_665
H(6) Cl(8) 3.1878 no 2_655
H(6) Cl(8) 3.1878 no 3_665
H(6) C(15) 3.4831 no .
H(6) C(16) 3.4133 no .
H(6) C(16) 3.4133 no 4_565
H(6) C(32) 3.5536 no .
H(6) C(32) 3.5536 no 4_565
H(6) C(33) 3.5141 no .
H(6) C(39) 3.5556 no 2_655
H(6) C(39) 3.5556 no 3_665
H(7) Cl(1) 3.0463 no 2_656
H(7) Cl(12) 2.9652 no 2_656
H(7) C(9) 3.3765 no 1_455
H(7) C(9) 3.3765 no 4_465
H(7) C(10) 3.4915 no 1_455
H(7) C(18) 3.5896 no .
H(7) C(18) 3.5896 no 4_565
H(7) C(19) 3.5253 no .
H(7) C(19) 3.5253 no 4_565
H(7) C(24) 3.4638 no .
H(8) F(6) 3.4709 no 2_656
H(8) O(4) 2.9765 no 2_656
H(8) N(1) 3.1498 no 4_465
H(8) C(9) 3.2064 no 4_465
H(8) C(19) 3.3890 no .
H(8) C(20) 3.2823 no .
H(8) C(21) 3.5344 no .
H(8) H(3) 3.5402 no .
H(9) F(4) 2.9763 no 2_656
H(9) F(6) 2.8213 no 2_656
H(9) F(7) 3.4517 no 4_565
H(9) F(10) 3.5589 no 4_465
H(9) F(13) 3.2187 no 4_465
H(9) O(4) 3.0774 no 2_656
H(9) C(4) 3.2897 no 2_656
H(9) C(21) 3.5713 no .
H(9) H(4) 3.3840 no .
H(10) F(7) 3.0462 no 4_565
H(10) F(8) 2.6216 no 4_565
H(10) F(10) 2.8615 no 4_465
H(10) F(11) 3.5324 no 4_465
H(10) F(14) 3.2447 no 4_465
H(10) O(7) 3.5556 no 4_465
H(10) C(6) 3.4058 no 4_565
H(10) H(5) 3.5999 no .
H(11) Cl(7) 3.4765 no 2_655
H(11) F(8) 3.2974 no 4_565
H(11) F(9) 3.3776 no 2_555
H(11) O(6) 3.0993 no 2_555
H(11) N(2) 3.2774 no 4_465
H(11) C(16) 3.2377 no 4_465
H(12) Cl(6) 3.1474 no 2_655
H(12) Cl(6) 3.1474 no 3_665
H(12) Cl(9) 3.2077 no .
H(12) Cl(9) 3.2077 no 4_565
H(12) C(16) 3.5629 no 1_455
H(12) C(16) 3.5629 no 4_465
